data_4117604
loop_
_publ_author_name
'Zhan Zhang'
'Jong Min Lim'
'Masatoshi Ishida'
'Vladimir V. Roznyatovskiy'
'Vincent M. Lynch'
'Han-Yuan Gong'
'Xiaoping Yang'
'Dongho Kim'
'Jonathan L. Sessler'

_publ_contact_author_address
;Department of Chemistry and Biochemistry,
University of Texas at Austin,
1 University Station A5300, Austin
TX 78712 USA
;
_publ_contact_author_email sessler@mail.utexas.edu
_publ_contact_author_fax 1-512-471-6835
_publ_contact_author_name 'Jonathan L. Sessler'
_publ_section_title
;
 Cyclo[m]pyridine[n]pyrroles: Hybrid Macrocycles That Display Expanded
 \p-Conjugation upon Protonation
;
_journal_name_full 'Journal of the American Chemical Society'
_journal_page_first 4076
_journal_page_last 4079
_journal_paper_doi 10.1021/ja211985k
_journal_volume 134
_journal_year 2012
_chemical_formula_moiety 'C35 H34 N6, 1/2 C6 H14'
_chemical_formula_sum 'C38 H41 N6'
_chemical_formula_weight 581.77
_chemical_name_systematic
;
 ?
;
_space_group_IT_number 82
_symmetry_cell_setting tetragonal
_symmetry_space_group_name_Hall 'I -4'
_symmetry_space_group_name_H-M 'I -4'
_atom_sites_solution_hydrogens geom
_atom_sites_solution_primary direct
_atom_sites_solution_secondary difmap
_audit_creation_method SHELXL-97
_cell_angle_alpha 90.00
_cell_angle_beta 90.00
_cell_angle_gamma 90.00
_cell_formula_units_Z 8
_cell_length_a 33.226(3)
_cell_length_b 33.226(3)
_cell_length_c 5.1868(10)
_cell_measurement_reflns_used 30658
_cell_measurement_temperature 153(2)
_cell_measurement_theta_max 27.5
_cell_measurement_theta_min 2.0
_cell_volume 5726.1(13)
_computing_cell_refinement 'CrystalClear (Rigaku Inc., 2008)'
_computing_data_collection 'CrystalClear (Rigaku Inc., 2008)'
_computing_data_reduction 'CrystalClear (Rigaku Inc., 2008)'
_computing_molecular_graphics 'XP SHELXTL/PC, Siemens Analytical'
_computing_structure_refinement 'XL SHELXTL/PC, Siemens Analytical'
_computing_structure_solution
;

SIR97 - Altomare A., Burla M.C., Camalli M., Cascarano G.L., Giacovazzo C., 
Guagliardi A., Moliterni A.G.G., Polidori G.,Spagna R.
;
_diffrn_ambient_temperature 153(2)
_diffrn_measured_fraction_theta_full 0.997
_diffrn_measured_fraction_theta_max 0.997
_diffrn_measurement_device_type 'Rigaku SCX-Mini with Mercury CCD'
_diffrn_measurement_method \w-scans
_diffrn_radiation_monochromator graphite
_diffrn_radiation_source 'fine-focus sealed tube'
_diffrn_radiation_type MoK\a
_diffrn_radiation_wavelength 0.71075
_diffrn_reflns_av_R_equivalents 0.0000
_diffrn_reflns_av_sigmaI/netI 0.0389
_diffrn_reflns_limit_h_max 42
_diffrn_reflns_limit_h_min -42
_diffrn_reflns_limit_k_max 43
_diffrn_reflns_limit_k_min 0
_diffrn_reflns_limit_l_max 6
_diffrn_reflns_limit_l_min 0
_diffrn_reflns_number 6545
_diffrn_reflns_theta_full 27.47
_diffrn_reflns_theta_max 27.47
_diffrn_reflns_theta_min 3.13
_exptl_absorpt_coefficient_mu 0.081
_exptl_absorpt_correction_T_max 1.00
_exptl_absorpt_correction_T_min 0.741
_exptl_absorpt_correction_type multi-scan
_exptl_absorpt_process_details
;
Abscor.  T. Higashi (2001).  The Rigaku Corporation, Tokyo, Japan.
;
_exptl_crystal_colour needles
_exptl_crystal_density_diffrn 1.350
_exptl_crystal_description yellow
_exptl_crystal_F_000 2488
_exptl_crystal_size_max 0.58
_exptl_crystal_size_mid 0.19
_exptl_crystal_size_min 0.16
_platon_squeeze_details
;
;
_refine_diff_density_max 0.218
_refine_diff_density_min -0.204
_refine_diff_density_rms 0.044
_refine_ls_abs_structure_details 'Flack H D (1983), Acta Cryst. A39, 876-881'
_refine_ls_abs_structure_Flack 1.3(17)
_refine_ls_extinction_method none
_refine_ls_goodness_of_fit_ref 1.075
_refine_ls_hydrogen_treatment constr
_refine_ls_matrix_type full
_refine_ls_number_parameters 374
_refine_ls_number_reflns 6545
_refine_ls_number_restraints 0
_refine_ls_restrained_S_all 1.075
_refine_ls_R_factor_all 0.0533
_refine_ls_R_factor_gt 0.0445
_refine_ls_shift/su_max 0.001
_refine_ls_shift/su_mean 0.000
_refine_ls_structure_factor_coef Fsqd
_refine_ls_weighting_details 'calc w=1/[\s^2^(Fo^2^)+(0.0746P)^2^+1.0352P] where P=(Fo^2^+2Fc^2^)/3'
_refine_ls_weighting_scheme calc
_refine_ls_wR_factor_gt 0.1177
_refine_ls_wR_factor_ref 0.1229
_reflns_number_gt 5805
_reflns_number_total 6545
_reflns_threshold_expression >2sigma(I)
_cod_data_source_file ja211985k_si_002.cif
_cod_data_source_block Macrocycle4
_cod_database_code 4117604

loop_
_symmetry_equiv_pos_as_xyz
'x, y, z'
'-x, -y, z'
'y, -x, -z'
'-y, x, -z'
'x+1/2, y+1/2, z+1/2'
'-x+1/2, -y+1/2, z+1/2'
'y+1/2, -x+1/2, -z+1/2'
'-y+1/2, x+1/2, -z+1/2'

loop_
_atom_site_label
_atom_site_type_symbol
_atom_site_fract_x
_atom_site_fract_y
_atom_site_fract_z
_atom_site_U_iso_or_equiv
_atom_site_adp_type
_atom_site_occupancy
_atom_site_symmetry_multiplicity
_atom_site_calc_flag
_atom_site_refinement_flags
N1 N 0.15895(4) 0.13090(4) 0.5521(3) 0.0229(3) Uani 1 1 d .
H1 H 0.1853 0.1326 0.5599 0.028 Uiso 1 1 calc R
N2 N 0.20192(4) 0.08149(4) 0.2330(3) 0.0227(3) Uani 1 1 d .
N3 N 0.28359(4) 0.08185(4) 0.3097(3) 0.0232(3) Uani 1 1 d .
H3 H 0.2694 0.0984 0.4062 0.028 Uiso 1 1 calc R
N4 N 0.32274(4) 0.12275(4) 0.6802(3) 0.0245(3) Uani 1 1 d .
N5 N 0.27241(4) 0.16864(4) 0.9731(3) 0.0257(3) Uani 1 1 d .
H5 H 0.2612 0.1555 0.8446 0.031 Uiso 1 1 calc R
N6 N 0.19039(4) 0.17486(4) 0.9394(3) 0.0240(3) Uani 1 1 d .
C1 C 0.13328(5) 0.15185(5) 0.7079(3) 0.0237(4) Uani 1 1 d .
C2 C 0.09404(5) 0.14076(5) 0.6371(4) 0.0243(4) Uani 1 1 d .
C3 C 0.09744(5) 0.11263(5) 0.4308(4) 0.0247(4) Uani 1 1 d .
C4 C 0.13860(5) 0.10697(5) 0.3829(3) 0.0226(4) Uani 1 1 d .
C5 C 0.16136(5) 0.08234(5) 0.1989(3) 0.0220(3) Uani 1 1 d .
C6 C 0.14260(6) 0.06143(5) -0.0023(4) 0.0272(4) Uani 1 1 d .
H6 H 0.1141 0.0616 -0.0188 0.033 Uiso 1 1 calc R
C7 C 0.16617(6) 0.04057(5) -0.1763(4) 0.0284(4) Uani 1 1 d .
H7 H 0.1540 0.0268 -0.3168 0.034 Uiso 1 1 calc R
C8 C 0.20743(5) 0.03979(5) -0.1453(4) 0.0276(4) Uani 1 1 d .
H8 H 0.2240 0.0258 -0.2648 0.033 Uiso 1 1 calc R
C9 C 0.22448(5) 0.05992(5) 0.0653(4) 0.0229(3) Uani 1 1 d .
C10 C 0.26779(5) 0.05839(5) 0.1200(3) 0.0235(4) Uani 1 1 d .
C11 C 0.29966(5) 0.03584(5) 0.0144(4) 0.0248(4) Uani 1 1 d .
C12 C 0.33523(5) 0.04759(5) 0.1475(4) 0.0253(4) Uani 1 1 d .
C13 C 0.32430(5) 0.07651(5) 0.3316(4) 0.0244(4) Uani 1 1 d .
C14 C 0.34613(5) 0.09980(5) 0.5266(4) 0.0256(4) Uani 1 1 d .
C15 C 0.38823(5) 0.09920(6) 0.5541(4) 0.0329(4) Uani 1 1 d .
H15 H 0.4044 0.0829 0.4446 0.039 Uiso 1 1 calc R
C16 C 0.40571(6) 0.12272(6) 0.7434(5) 0.0368(5) Uani 1 1 d .
H16 H 0.4341 0.1227 0.7644 0.044 Uiso 1 1 calc R
C17 C 0.38196(6) 0.14626(6) 0.9025(4) 0.0334(4) Uani 1 1 d .
H17 H 0.3936 0.1626 1.0330 0.040 Uiso 1 1 calc R
C18 C 0.34021(5) 0.14530(5) 0.8650(4) 0.0260(4) Uani 1 1 d .
C19 C 0.31275(5) 0.16889(5) 1.0240(4) 0.0262(4) Uani 1 1 d .
C20 C 0.31805(6) 0.19278(5) 1.2421(4) 0.0300(4) Uani 1 1 d .
H20 H 0.3430 0.1986 1.3239 0.036 Uiso 1 1 calc R
C21 C 0.28002(6) 0.20668(5) 1.3196(4) 0.0302(4) Uani 1 1 d .
H21 H 0.2746 0.2235 1.4636 0.036 Uiso 1 1 calc R
C22 C 0.25182(6) 0.19144(5) 1.1476(4) 0.0253(4) Uani 1 1 d .
C23 C 0.20823(6) 0.19620(5) 1.1269(4) 0.0254(4) Uani 1 1 d .
C24 C 0.18707(6) 0.22213(5) 1.2910(4) 0.0295(4) Uani 1 1 d .
H24 H 0.2005 0.2363 1.4248 0.035 Uiso 1 1 calc R
C25 C 0.14626(6) 0.22643(6) 1.2527(4) 0.0328(4) Uani 1 1 d .
H25 H 0.1312 0.2443 1.3582 0.039 Uiso 1 1 calc R
C26 C 0.12724(6) 0.20460(6) 1.0596(4) 0.0313(4) Uani 1 1 d .
H26 H 0.0992 0.2076 1.0304 0.038 Uiso 1 1 calc R
C27 C 0.15017(5) 0.17799(5) 0.9078(4) 0.0237(4) Uani 1 1 d .
C28 C 0.05506(5) 0.15688(5) 0.7411(4) 0.0291(4) Uani 1 1 d .
H28A H 0.0582 0.1627 0.9273 0.035 Uiso 1 1 calc R
H28B H 0.0339 0.1362 0.7220 0.035 Uiso 1 1 calc R
C29 C 0.04194(6) 0.19538(6) 0.6009(4) 0.0338(4) Uani 1 1 d .
H29A H 0.0618 0.2166 0.6313 0.051 Uiso 1 1 calc R
H29B H 0.0157 0.2040 0.6663 0.051 Uiso 1 1 calc R
H29C H 0.0400 0.1900 0.4155 0.051 Uiso 1 1 calc R
C30 C 0.06225(5) 0.09146(5) 0.3065(4) 0.0302(4) Uani 1 1 d .
H30A H 0.0659 0.0917 0.1171 0.036 Uiso 1 1 calc R
H30B H 0.0373 0.1065 0.3464 0.036 Uiso 1 1 calc R
C31 C 0.05750(6) 0.04785(6) 0.3974(5) 0.0419(5) Uani 1 1 d .
H31A H 0.0820 0.0327 0.3560 0.063 Uiso 1 1 calc R
H31B H 0.0344 0.0355 0.3103 0.063 Uiso 1 1 calc R
H31C H 0.0531 0.0474 0.5843 0.063 Uiso 1 1 calc R
C32 C 0.29833(6) 0.00415(5) -0.1943(4) 0.0303(4) Uani 1 1 d .
H32A H 0.3260 -0.0006 -0.2582 0.036 Uiso 1 1 calc R
H32B H 0.2821 0.0144 -0.3403 0.036 Uiso 1 1 calc R
C33 C 0.28037(6) -0.03605(6) -0.1025(5) 0.0392(5) Uani 1 1 d .
H33A H 0.2964 -0.0465 0.0411 0.059 Uiso 1 1 calc R
H33B H 0.2807 -0.0554 -0.2449 0.059 Uiso 1 1 calc R
H33C H 0.2526 -0.0318 -0.0453 0.059 Uiso 1 1 calc R
C34 C 0.37624(5) 0.02980(6) 0.0972(4) 0.0304(4) Uani 1 1 d .
H34A H 0.3969 0.0510 0.1209 0.037 Uiso 1 1 calc R
H34B H 0.3776 0.0206 -0.0841 0.037 Uiso 1 1 calc R
C35 C 0.38585(6) -0.00566(6) 0.2757(5) 0.0419(5) Uani 1 1 d .
H35A H 0.3866 0.0037 0.4547 0.063 Uiso 1 1 calc R
H35B H 0.4121 -0.0170 0.2292 0.063 Uiso 1 1 calc R
H35C H 0.3650 -0.0263 0.2573 0.063 Uiso 1 1 calc R

loop_
_atom_site_aniso_label
_atom_site_aniso_U_11
_atom_site_aniso_U_22
_atom_site_aniso_U_33
_atom_site_aniso_U_23
_atom_site_aniso_U_13
_atom_site_aniso_U_12
N1 0.0206(7) 0.0235(7) 0.0248(7) -0.0015(6) 0.0000(6) 0.0004(5)
N2 0.0251(7) 0.0199(6) 0.0231(7) 0.0005(6) 0.0008(6) 0.0001(5)
N3 0.0241(7) 0.0210(7) 0.0245(8) -0.0015(6) 0.0000(6) 0.0019(5)
N4 0.0260(7) 0.0217(7) 0.0258(8) 0.0049(6) -0.0019(6) -0.0009(6)
N5 0.0291(8) 0.0239(7) 0.0241(8) -0.0015(6) -0.0031(6) -0.0033(6)
N6 0.0280(7) 0.0206(7) 0.0234(8) 0.0002(6) 0.0030(6) -0.0020(6)
C1 0.0257(8) 0.0217(8) 0.0238(9) 0.0020(7) 0.0046(7) 0.0029(6)
C2 0.0265(8) 0.0219(8) 0.0245(8) 0.0041(7) 0.0015(7) 0.0016(6)
C3 0.0247(8) 0.0232(8) 0.0260(9) 0.0038(7) -0.0003(7) 0.0010(6)
C4 0.0234(8) 0.0218(8) 0.0227(9) 0.0020(7) -0.0008(7) -0.0005(6)
C5 0.0250(8) 0.0187(7) 0.0223(8) 0.0025(7) 0.0003(7) 0.0009(6)
C6 0.0255(8) 0.0272(9) 0.0289(9) 0.0005(8) -0.0036(7) 0.0005(7)
C7 0.0349(10) 0.0263(9) 0.0240(9) -0.0043(7) -0.0060(8) -0.0004(7)
C8 0.0322(9) 0.0269(9) 0.0238(9) -0.0036(7) -0.0002(8) 0.0050(7)
C9 0.0276(8) 0.0175(7) 0.0235(9) 0.0030(7) 0.0017(7) -0.0007(6)
C10 0.0274(9) 0.0189(8) 0.0242(9) 0.0017(7) 0.0018(7) -0.0009(6)
C11 0.0264(8) 0.0206(8) 0.0274(9) 0.0034(7) 0.0048(7) -0.0013(6)
C12 0.0267(9) 0.0231(8) 0.0261(8) 0.0059(7) 0.0050(7) 0.0008(7)
C13 0.0227(8) 0.0224(8) 0.0280(9) 0.0060(7) 0.0019(7) -0.0006(6)
C14 0.0245(8) 0.0227(8) 0.0296(9) 0.0073(7) -0.0001(7) 0.0005(6)
C15 0.0230(9) 0.0361(10) 0.0396(11) 0.0034(9) -0.0006(8) 0.0009(7)
C16 0.0235(9) 0.0422(11) 0.0447(12) 0.0061(10) -0.0056(9) -0.0042(8)
C17 0.0302(9) 0.0341(10) 0.0359(11) 0.0030(9) -0.0056(8) -0.0082(8)
C18 0.0286(9) 0.0236(8) 0.0258(9) 0.0067(7) -0.0054(7) -0.0045(7)
C19 0.0273(9) 0.0239(8) 0.0275(9) 0.0059(7) -0.0069(7) -0.0018(7)
C20 0.0367(10) 0.0254(8) 0.0278(9) 0.0032(8) -0.0085(8) -0.0063(7)
C21 0.0418(10) 0.0247(9) 0.0242(9) -0.0018(8) -0.0051(8) -0.0032(7)
C22 0.0347(9) 0.0198(8) 0.0214(9) 0.0009(7) 0.0011(7) -0.0022(7)
C23 0.0344(9) 0.0197(8) 0.0221(9) 0.0023(7) 0.0017(7) -0.0037(7)
C24 0.0422(10) 0.0230(8) 0.0233(9) -0.0018(7) 0.0050(8) -0.0047(7)
C25 0.0405(10) 0.0287(9) 0.0291(10) -0.0066(8) 0.0097(9) 0.0022(8)
C26 0.0311(9) 0.0310(9) 0.0318(10) -0.0014(8) 0.0041(8) 0.0028(7)
C27 0.0278(8) 0.0209(8) 0.0224(9) 0.0021(7) 0.0040(7) 0.0005(6)
C28 0.0241(8) 0.0309(9) 0.0321(10) -0.0010(8) 0.0033(8) 0.0018(7)
C29 0.0323(10) 0.0356(10) 0.0334(11) -0.0015(9) 0.0005(8) 0.0109(8)
C30 0.0205(8) 0.0307(9) 0.0395(11) -0.0019(9) -0.0032(8) 0.0019(7)
C31 0.0348(11) 0.0368(11) 0.0541(14) 0.0029(10) -0.0018(10) -0.0084(8)
C32 0.0276(9) 0.0310(9) 0.0324(10) -0.0048(8) 0.0113(8) 0.0006(7)
C33 0.0392(11) 0.0268(9) 0.0515(14) -0.0059(9) 0.0009(10) -0.0001(8)
C34 0.0253(9) 0.0352(10) 0.0309(10) 0.0008(8) 0.0063(8) 0.0033(7)
C35 0.0382(11) 0.0424(11) 0.0451(13) 0.0058(10) 0.0036(10) 0.0136(9)

loop_
_atom_type_symbol
_atom_type_description
_atom_type_scat_dispersion_real
_atom_type_scat_dispersion_imag
_atom_type_scat_source
C C 0.0033 0.0016 'International Tables Vol C Tables 4.2.6.8 and 6.1.1.4'
H H 0.0000 0.0000 'International Tables Vol C Tables 4.2.6.8 and 6.1.1.4'
N N 0.0061 0.0033 'International Tables Vol C Tables 4.2.6.8 and 6.1.1.4'

loop_
_geom_angle_atom_site_label_1
_geom_angle_atom_site_label_2
_geom_angle_atom_site_label_3
_geom_angle
C4 N1 C1 111.61(14)
C4 N1 H1 124.2
C1 N1 H1 124.2
C9 N2 C5 118.46(15)
C10 N3 C13 111.52(14)
C10 N3 H3 124.2
C13 N3 H3 124.2
C18 N4 C14 119.09(15)
C22 N5 C19 111.11(15)
C22 N5 H5 124.4
C19 N5 H5 124.4
C23 N6 C27 118.97(15)
N1 C1 C2 106.96(15)
N1 C1 C27 118.81(15)
C2 C1 C27 134.17(16)
C1 C2 C3 107.14(15)
C1 C2 C28 127.84(17)
C3 C2 C28 124.89(16)
C4 C3 C2 107.34(15)
C4 C3 C30 128.12(17)
C2 C3 C30 124.40(16)
N1 C4 C3 106.94(15)
N1 C4 C5 119.23(15)
C3 C4 C5 133.83(16)
N2 C5 C6 121.85(16)
N2 C5 C4 115.99(15)
C6 C5 C4 122.15(15)
C7 C6 C5 118.93(16)
C7 C6 H6 120.5
C5 C6 H6 120.5
C8 C7 C6 119.73(17)
C8 C7 H7 120.1
C6 C7 H7 120.1
C7 C8 C9 118.93(17)
C7 C8 H8 120.5
C9 C8 H8 120.5
N2 C9 C8 122.02(16)
N2 C9 C10 115.90(15)
C8 C9 C10 122.08(16)
N3 C10 C11 107.22(15)
N3 C10 C9 119.91(15)
C11 C10 C9 132.87(17)
C10 C11 C12 106.84(16)
C10 C11 C32 128.88(17)
C12 C11 C32 124.27(16)
C13 C12 C11 107.65(15)
C13 C12 C34 128.34(17)
C11 C12 C34 123.98(17)
N3 C13 C12 106.76(16)
N3 C13 C14 118.53(15)
C12 C13 C14 134.71(16)
N4 C14 C15 121.39(18)
N4 C14 C13 114.91(15)
C15 C14 C13 123.70(17)
C16 C15 C14 118.81(19)
C16 C15 H15 120.6
C14 C15 H15 120.6
C15 C16 C17 120.21(17)
C15 C16 H16 119.9
C17 C16 H16 119.9
C16 C17 C18 117.98(18)
C16 C17 H17 121.0
C18 C17 H17 121.0
N4 C18 C17 122.52(18)
N4 C18 C19 115.55(15)
C17 C18 C19 121.93(17)
N5 C19 C20 106.53(17)
N5 C19 C18 120.09(16)
C20 C19 C18 133.33(17)
C19 C20 C21 107.82(17)
C19 C20 H20 126.1
C21 C20 H20 126.1
C22 C21 C20 107.66(17)
C22 C21 H21 126.2
C20 C21 H21 126.2
N5 C22 C21 106.87(16)
N5 C22 C23 120.56(16)
C21 C22 C23 132.56(17)
N6 C23 C24 122.95(17)
N6 C23 C22 115.73(16)
C24 C23 C22 121.32(16)
C25 C24 C23 118.06(17)
C25 C24 H24 121.0
C23 C24 H24 121.0
C24 C25 C26 119.85(17)
C24 C25 H25 120.1
C26 C25 H25 120.1
C25 C26 C27 119.00(17)
C25 C26 H26 120.5
C27 C26 H26 120.5
N6 C27 C26 121.08(16)
N6 C27 C1 114.79(15)
C26 C27 C1 124.13(16)
C2 C28 C29 111.84(16)
C2 C28 H28A 109.2
C29 C28 H28A 109.2
C2 C28 H28B 109.2
C29 C28 H28B 109.2
H28A C28 H28B 107.9
C28 C29 H29A 109.5
C28 C29 H29B 109.5
H29A C29 H29B 109.5
C28 C29 H29C 109.5
H29A C29 H29C 109.5
H29B C29 H29C 109.5
C3 C30 C31 112.91(16)
C3 C30 H30A 109.0
C31 C30 H30A 109.0
C3 C30 H30B 109.0
C31 C30 H30B 109.0
H30A C30 H30B 107.8
C30 C31 H31A 109.5
C30 C31 H31B 109.5
H31A C31 H31B 109.5
C30 C31 H31C 109.5
H31A C31 H31C 109.5
H31B C31 H31C 109.5
C11 C32 C33 113.23(17)
C11 C32 H32A 108.9
C33 C32 H32A 108.9
C11 C32 H32B 108.9
C33 C32 H32B 108.9
H32A C32 H32B 107.7
C32 C33 H33A 109.5
C32 C33 H33B 109.5
H33A C33 H33B 109.5
C32 C33 H33C 109.5
H33A C33 H33C 109.5
H33B C33 H33C 109.5
C12 C34 C35 112.67(16)
C12 C34 H34A 109.1
C35 C34 H34A 109.1
C12 C34 H34B 109.1
C35 C34 H34B 109.1
H34A C34 H34B 107.8
C34 C35 H35A 109.5
C34 C35 H35B 109.5
H35A C35 H35B 109.5
C34 C35 H35C 109.5
H35A C35 H35C 109.5
H35B C35 H35C 109.5

loop_
_geom_bond_atom_site_label_1
_geom_bond_atom_site_label_2
_geom_bond_distance
N1 C4 1.364(2)
N1 C1 1.366(2)
N1 H1 0.8800
N2 C9 1.353(2)
N2 C5 1.359(2)
N3 C10 1.360(2)
N3 C13 1.369(2)
N3 H3 0.8800
N4 C18 1.348(2)
N4 C14 1.349(2)
N5 C22 1.364(2)
N5 C19 1.366(2)
N5 H5 0.8800
N6 C23 1.342(2)
N6 C27 1.350(2)
C1 C2 1.404(2)
C1 C27 1.465(2)
C2 C3 1.425(3)
C2 C28 1.502(2)
C3 C4 1.403(2)
C3 C30 1.509(2)
C4 C5 1.467(2)
C5 C6 1.400(2)
C6 C7 1.382(3)
C6 H6 0.9500
C7 C8 1.381(3)
C7 H7 0.9500
C8 C9 1.400(3)
C8 H8 0.9500
C9 C10 1.468(2)
C10 C11 1.408(2)
C11 C12 1.423(3)
C11 C32 1.511(3)
C12 C13 1.402(3)
C12 C34 1.508(2)
C13 C14 1.466(3)
C14 C15 1.407(2)
C15 C16 1.383(3)
C15 H15 0.9500
C16 C17 1.384(3)
C16 H16 0.9500
C17 C18 1.401(3)
C17 H17 0.9500
C18 C19 1.458(3)
C19 C20 1.393(3)
C20 C21 1.404(3)
C20 H20 0.9500
C21 C22 1.389(3)
C21 H21 0.9500
C22 C23 1.461(3)
C23 C24 1.400(3)
C24 C25 1.378(3)
C24 H24 0.9500
C25 C26 1.389(3)
C25 H25 0.9500
C26 C27 1.408(3)
C26 H26 0.9500
C28 C29 1.535(3)
C28 H28A 0.9900
C28 H28B 0.9900
C29 H29A 0.9800
C29 H29B 0.9800
C29 H29C 0.9800
C30 C31 1.532(3)
C30 H30A 0.9900
C30 H30B 0.9900
C31 H31A 0.9800
C31 H31B 0.9800
C31 H31C 0.9800
C32 C33 1.538(3)
C32 H32A 0.9900
C32 H32B 0.9900
C33 H33A 0.9800
C33 H33B 0.9800
C33 H33C 0.9800
C34 C35 1.532(3)
C34 H34A 0.9900
C34 H34B 0.9900
C35 H35A 0.9800
C35 H35B 0.9800
C35 H35C 0.9800

loop_
_geom_torsion_atom_site_label_1
_geom_torsion_atom_site_label_2
_geom_torsion_atom_site_label_3
_geom_torsion_atom_site_label_4
_geom_torsion
C4 N1 C1 C2 0.33(19)
C4 N1 C1 C27 177.82(15)
N1 C1 C2 C3 -0.58(19)
C27 C1 C2 C3 -177.51(19)
N1 C1 C2 C28 -176.63(17)
C27 C1 C2 C28 6.4(3)
C1 C2 C3 C4 0.61(19)
C28 C2 C3 C4 176.81(16)
C1 C2 C3 C30 176.67(16)
C28 C2 C3 C30 -7.1(3)
C1 N1 C4 C3 0.05(19)
C1 N1 C4 C5 179.67(14)
C2 C3 C4 N1 -0.41(19)
C30 C3 C4 N1 -176.28(17)
C2 C3 C4 C5 -179.95(18)
C30 C3 C4 C5 4.2(3)
C9 N2 C5 C6 0.4(2)
C9 N2 C5 C4 -178.62(14)
N1 C4 C5 N2 8.0(2)
C3 C4 C5 N2 -172.53(18)
N1 C4 C5 C6 -171.08(15)
C3 C4 C5 C6 8.4(3)
N2 C5 C6 C7 -2.4(3)
C4 C5 C6 C7 176.59(16)
C5 C6 C7 C8 1.7(3)
C6 C7 C8 C9 0.8(3)
C5 N2 C9 C8 2.2(2)
C5 N2 C9 C10 -176.86(14)
C7 C8 C9 N2 -2.8(3)
C7 C8 C9 C10 176.18(16)
C13 N3 C10 C11 1.12(19)
C13 N3 C10 C9 -179.69(15)
N2 C9 C10 N3 -8.0(2)
C8 C9 C10 N3 172.92(16)
N2 C9 C10 C11 170.91(18)
C8 C9 C10 C11 -8.1(3)
N3 C10 C11 C12 -1.03(18)
C9 C10 C11 C12 179.93(17)
N3 C10 C11 C32 177.52(17)
C9 C10 C11 C32 -1.5(3)
C10 C11 C12 C13 0.60(19)
C32 C11 C12 C13 -178.04(16)
C10 C11 C12 C34 178.50(16)
C32 C11 C12 C34 -0.1(3)
C10 N3 C13 C12 -0.74(19)
C10 N3 C13 C14 179.65(15)
C11 C12 C13 N3 0.06(19)
C34 C12 C13 N3 -177.72(16)
C11 C12 C13 C14 179.57(18)
C34 C12 C13 C14 1.8(3)
C18 N4 C14 C15 -0.5(3)
C18 N4 C14 C13 -179.85(14)
N3 C13 C14 N4 4.4(2)
C12 C13 C14 N4 -175.11(18)
N3 C13 C14 C15 -174.98(17)
C12 C13 C14 C15 5.6(3)
N4 C14 C15 C16 0.1(3)
C13 C14 C15 C16 179.35(17)
C14 C15 C16 C17 0.1(3)
C15 C16 C17 C18 0.1(3)
C14 N4 C18 C17 0.8(3)
C14 N4 C18 C19 -179.43(15)
C16 C17 C18 N4 -0.6(3)
C16 C17 C18 C19 179.64(17)
C22 N5 C19 C20 0.4(2)
C22 N5 C19 C18 178.04(15)
N4 C18 C19 N5 -3.0(2)
C17 C18 C19 N5 176.78(17)
N4 C18 C19 C20 173.91(18)
C17 C18 C19 C20 -6.3(3)
N5 C19 C20 C21 0.0(2)
C18 C19 C20 C21 -177.21(19)
C19 C20 C21 C22 -0.4(2)
C19 N5 C22 C21 -0.6(2)
C19 N5 C22 C23 178.66(15)
C20 C21 C22 N5 0.6(2)
C20 C21 C22 C23 -178.54(18)
C27 N6 C23 C24 -0.8(3)
C27 N6 C23 C22 -179.55(15)
N5 C22 C23 N6 4.2(2)
C21 C22 C23 N6 -176.73(18)
N5 C22 C23 C24 -174.60(16)
C21 C22 C23 C24 4.5(3)
N6 C23 C24 C25 -1.5(3)
C22 C23 C24 C25 177.17(17)
C23 C24 C25 C26 1.5(3)
C24 C25 C26 C27 0.7(3)
C23 N6 C27 C26 3.1(2)
C23 N6 C27 C1 -176.72(15)
C25 C26 C27 N6 -3.1(3)
C25 C26 C27 C1 176.70(17)
N1 C1 C27 N6 -8.0(2)
C2 C1 C27 N6 168.66(18)
N1 C1 C27 C26 172.21(17)
C2 C1 C27 C26 -11.1(3)
C1 C2 C28 C29 85.4(2)
C3 C2 C28 C29 -90.0(2)
C4 C3 C30 C31 73.0(3)
C2 C3 C30 C31 -102.2(2)
C10 C11 C32 C33 -74.0(2)
C12 C11 C32 C33 104.3(2)
C13 C12 C34 C35 84.5(2)
C11 C12 C34 C35 -93.0(2)

loop_
_platon_squeeze_void_nr
_platon_squeeze_void_average_x
_platon_squeeze_void_average_y
_platon_squeeze_void_average_z
_platon_squeeze_void_volume
_platon_squeeze_void_count_electrons
_platon_squeeze_void_content
1 0.000 0.500 0.238 126 16 ' '
2 0.500 1.000 0.741 126 16 ' '
